data_7204789
loop_
_publ_author_name
'Veith, Gabriel M.'
'Lobanov, Maxim V.'
'Emge, Thomas J.'
'Greenblatt, Martha'
'Croft, Mark'
'Stowasser, Frank'
'Hadermann, Joke'
'Tendeloo, Gustaaf Van'

_publ_section_title
;
 Synthesis and characterization of the new Ln2FeMoO7 (Ln = Y, Dy, Ho)
 compounds
;
_journal_issue 10
_journal_name_full 'Journal of Materials Chemistry'
_journal_page_first 1623
_journal_paper_doi 10.1039/b315028c
_journal_volume 14
_journal_year 2004
_chemical_formula_sum 'Dy2 Fe Mo O7'
_chemical_formula_weight 588.78
_chemical_name_common 'Dysprosium Iron Molybdenum Oxide'
_chemical_name_systematic 'Dysprosium Iron Molybdenum Oxide'
_space_group_IT_number 148
_symmetry_Int_Tables_number 148
_symmetry_space_group_name_Hall '-R 3'
_symmetry_space_group_name_H-M 'R -3 :H'
_audit_creation_date 2004-02-25
_audit_creation_method 'Exported from Topas and modified manually'
_cell_angle_alpha 90.000
_cell_angle_beta 90.000
_cell_angle_gamma 120.000
_cell_formula_units_Z 6
_cell_length_a 7.4361(1)
_cell_length_b 7.4361
_cell_length_c 16.9464(3)
_cell_volume 811.519(18)
_computing_structure_refinement 'Topas (Cheary & Coelho, 1992)'
_computing_structure_solution 'Topas (Cheary & Coelho, 1992)'
_diffrn_ambient_temperature 293
_diffrn_detector PSD
_diffrn_detector_type Bruker
_diffrn_measurement_device_type 'Bruker D8 Advance'
_diffrn_radiation_monochromator 'primary Ge(111)'
_diffrn_radiation_type 'Cu K\\a~1~'
_diffrn_radiation_wavelength 1.54056
_diffrn_source 'conventional X-ray tube'
_diffrn_source_target Cu
_diffrn_source_type Bruker
_exptl_crystal_density_diffrn 7.23
_pd_meas_2theta_range_inc 0.0143
_pd_meas_2theta_range_max 140.000
_pd_meas_2theta_range_min 10.000
_pd_meas_number_of_points 9092
_pd_meas_scan_method step
_pd_proc_ls_background_function 'Chebyschev 12-term'
_pd_proc_ls_pref_orient_corr
;
March-Dollase
;
_pd_proc_ls_profile_function Pseudo-Voigt
_pd_proc_ls_prof_R_factor 0.1061
_pd_proc_ls_prof_wR_factor 0.1182
_refine_ls_goodness_of_fit_all 1.18
_cod_data_source_file b315028c.txt
_cod_data_source_block dy2femoo7
_cod_original_cell_volume 811.52(4)
_cod_original_sg_symbol_Hall -R_3
_cod_original_sg_symbol_H-M 'R -3'
_cod_original_formula_sum 'Dy2 Fe1 Mo1 O7'
_cod_database_code 7204789

loop_
_symmetry_equiv_pos_site_id
_symmetry_equiv_pos_as_xyz
1 'x, y, z'
2 '-y, x-y, z'
3 '-x+y, -x, z'
4 'x+2/3, y+1/3, z+1/3'
5 '-y+2/3, x-y+1/3, z+1/3'
6 '-x+y+2/3, -x+1/3, z+1/3'
7 'x+1/3, y+2/3, z+2/3'
8 '-y+1/3, x-y+2/3, z+2/3'
9 '-x+y+1/3, -x+2/3, z+2/3'
10 '-x, -y, -z'
11 'y, -x+y, -z'
12 'x-y, x, -z'
13 '-x+2/3, -y+1/3, -z+1/3'
14 'y+2/3, -x+y+1/3, -z+1/3'
15 'x-y+2/3, x+1/3, -z+1/3'
16 '-x+1/3, -y+2/3, -z+2/3'
17 'y+1/3, -x+y+2/3, -z+2/3'
18 'x-y+1/3, x+2/3, -z+2/3'

loop_
_atom_site_label
_atom_site_type_symbol
_atom_site_fract_x
_atom_site_fract_y
_atom_site_fract_z
_atom_site_occupancy
_atom_site_symmetry_multiplicity
_atom_site_Wyckoff_symbol
_atom_site_thermal_displace_type
_atom_site_U_iso_or_equiv
Dy1 Dy 0.0000 0.0000 0.5000 1.000 3 b Biso 0.4(3)
Dy2 Dy 0.5000 0.0000 0.5000 1.000 9 d Biso 1.3(1)
Fe1 Fe 0.0000 0.0000 0.0000 0.500 3 a Biso 1.4(7)
Mo1 Mo 0.0000 0.0000 0.0000 0.500 3 a Biso 1.4(7)
Fe2 Fe 0.0000 0.5000 0.0000 0.500 9 e Biso 1.6(2)
Mo2 Mo 0.0000 0.5000 0.0000 0.500 9 e Biso 1.6(2)
O1 O 0.352(5) 0.204(3) 0.7720(7) 1.000 18 f Biso 1.3(2)
O2 O 0.686(5) 0.802(4) 0.9755(5) 1.000 18 f Biso 1.3(2)
O3 O 0.0000 0.0000 0.873(2) 1.000 6 c Biso 1.3(2)

loop_
_atom_type_symbol
_atom_type_oxidation_number
Dy +3
Fe +3
Mo +5
O -2

loop_
_geom_bond_atom_site_label_1
_geom_bond_atom_site_label_2
_geom_bond_distance
_geom_bond_site_symmetry_2
_geom_bond_publ_flag
Dy1 O1 2.29(3) 13_556 y
Dy1 O1 2.29(3) 7_444 y
Dy1 O1 2.29(3) 15_446 y
Dy1 O1 2.29(3) 9_554 y
Dy1 O1 2.29(3) 14_456 y
Dy1 O1 2.29(3) 8_544 y
Dy2 O3 2.25(2) 13_556 y
Dy2 O3 2.25(2) 7_544 y
Dy2 O1 2.29(4) 13_556 y
Dy2 O1 2.29(4) 7_544 y
Dy2 O2 2.43(1) 15_546 y
Dy2 O2 2.43(1) 9_554 y
Mo1 O2 2.09(3) 10_666 y
Mo1 O2 2.09(3) 1_444 y
Mo1 O2 2.09(3) 12_546 y
Mo1 O2 2.09(3) 3_564 y
Mo1 O2 2.09(3) 11_456 y
Mo1 O2 2.09(3) 2_654 y
Mo1 O3 2.16(4) 10_556 y
Mo1 O3 2.16(4) 1_554 y
Mo2 O1 1.80(1) 18_545 y
Mo2 O1 1.80(1) 6_554 y
Mo2 O2 2.01(3) 11_556 y
Mo2 O2 2.01(3) 2_654 y
Mo2 O2 2.50(6) 10_666 y
Mo2 O2 2.50(6) 1_544 y
